data_7212050
loop_
_publ_author_name
'Liu, Qing-Xiang'
'Yang, Xiao-Qiong'
'Zhao, Xiao-Jun'
'Ge, Shu-Sheng'
'Liu, Shu-Wen'
'Zang, Yan'
'Song, Hai-bin'
'Guo, Jian-Hua'
'Wang, Xiu-Guang'

_publ_section_title
;
 Macrocyclic dinuclear silver(i) complexes based on bis(N-heterocyclic
 carbene) ligands: synthesis and structural studies
;
_journal_issue 7
_journal_name_full CrystEngComm
_journal_page_first 2245
_journal_paper_doi 10.1039/b919007d
_journal_volume 12
_journal_year 2010
_chemical_formula_sum 'C30 H48 Ag2 F12 N8 P2'
_chemical_formula_weight 1026.44
_chemical_name_systematic
;
?
;
_space_group_IT_number 15
_symmetry_cell_setting monoclinic
_symmetry_space_group_name_Hall '-C 2yc'
_symmetry_space_group_name_H-M 'C 1 2/c 1'
_atom_sites_solution_hydrogens geom
_atom_sites_solution_primary direct
_atom_sites_solution_secondary difmap
_audit_creation_method SHELXL-97
_cell_angle_alpha 90.00
_cell_angle_beta 123.7450(10)
_cell_angle_gamma 90.00
_cell_formula_units_Z 4
_cell_length_a 20.2803(10)
_cell_length_b 21.4577(11)
_cell_length_c 11.6771(6)
_cell_measurement_reflns_used 7318
_cell_measurement_temperature 296(2)
_cell_measurement_theta_max 27.90
_cell_measurement_theta_min 2.83
_cell_volume 4225.4(4)
_computing_cell_refinement 'Bruker SMART'
_computing_data_collection 'Bruker SMART'
_computing_data_reduction 'Bruker SAINT'
_computing_molecular_graphics 'Bruker SHELXTL'
_computing_publication_material 'Bruker SHELXTL'
_computing_structure_refinement 'SHELXL-97 (Sheldrick, 1997)'
_computing_structure_solution 'SHELXS-97 (Sheldrick, 1990)'
_diffrn_ambient_temperature 296(2)
_diffrn_measured_fraction_theta_full 0.999
_diffrn_measured_fraction_theta_max 0.999
_diffrn_measurement_device_type 'CCD area detector'
_diffrn_measurement_method 'phi and omega scans'
_diffrn_radiation_monochromator graphite
_diffrn_radiation_source 'fine-focus sealed tube'
_diffrn_radiation_type MoK\a
_diffrn_radiation_wavelength 0.71073
_diffrn_reflns_av_R_equivalents 0.0140
_diffrn_reflns_av_sigmaI/netI 0.0145
_diffrn_reflns_limit_h_max 24
_diffrn_reflns_limit_h_min -23
_diffrn_reflns_limit_k_max 24
_diffrn_reflns_limit_k_min -25
_diffrn_reflns_limit_l_max 13
_diffrn_reflns_limit_l_min -12
_diffrn_reflns_number 10713
_diffrn_reflns_theta_full 25.01
_diffrn_reflns_theta_max 25.01
_diffrn_reflns_theta_min 1.54
_exptl_absorpt_coefficient_mu 1.088
_exptl_absorpt_correction_T_max 0.840
_exptl_absorpt_correction_T_min 0.804
_exptl_absorpt_correction_type multi-scan
_exptl_absorpt_process_details SADABS
_exptl_crystal_colour COLOURLESS
_exptl_crystal_density_diffrn 1.613
_exptl_crystal_density_meas ?
_exptl_crystal_density_method 'not measured'
_exptl_crystal_description BLOCK
_exptl_crystal_F_000 2064
_exptl_crystal_size_max 0.20
_exptl_crystal_size_mid 0.18
_exptl_crystal_size_min 0.16
_refine_diff_density_max 0.651
_refine_diff_density_min -0.620
_refine_diff_density_rms 0.085
_refine_ls_extinction_method none
_refine_ls_goodness_of_fit_ref 1.032
_refine_ls_hydrogen_treatment constr
_refine_ls_matrix_type full
_refine_ls_number_parameters 274
_refine_ls_number_reflns 3732
_refine_ls_number_restraints 14
_refine_ls_restrained_S_all 1.041
_refine_ls_R_factor_all 0.0499
_refine_ls_R_factor_gt 0.0436
_refine_ls_shift/su_max 0.000
_refine_ls_shift/su_mean 0.000
_refine_ls_structure_factor_coef Fsqd
_refine_ls_weighting_details 'calc w=1/[\s^2^(Fo^2^)+(0.0552P)^2^+13.1045P] where P=(Fo^2^+2Fc^2^)/3'
_refine_ls_weighting_scheme calc
_refine_ls_wR_factor_gt 0.1146
_refine_ls_wR_factor_ref 0.1204
_reflns_number_gt 3205
_reflns_number_total 3734
_reflns_threshold_expression >2sigma(I)
_cod_data_source_file b919007d.txt
_cod_data_source_block 80628c
_cod_depositor_comments
;
The following automatic conversions were performed:

'_symmetry_cell_setting' value 'Monoclinic' changed to 'monoclinic'
according to /home/saulius/struct/CIF-dictionaries/cif_core.dic
dictionary named 'cif_core.dic' version 2.4.2 from
2011-04-26.

'_exptl_absorpt_correction_type' value 'MULTI-SCAN'
changed to 'multi-scan' according to
/home/saulius/struct/CIF-dictionaries/cif_core.dic dictionary named
'cif_core.dic' version 2.4.2 from 2011-04-26.

Automatic conversion script
Id: cif_fix_values 1891 2012-01-12 08:04:46Z andrius 

The following automatic conversions were performed:

'_exptl_crystal_density_meas' value 'NONE' was changed to '?' - the
value is perceived as not measured.

Automatic conversion script
Id: cif_fix_values 3008 2015-01-20 13:52:24Z robertas 
;
_cod_original_sg_symbol_H-M C2/c
_cod_database_code 7212050

loop_
_symmetry_equiv_pos_as_xyz
'x, y, z'
'-x, y, -z+1/2'
'x+1/2, y+1/2, z'
'-x+1/2, y+1/2, -z+1/2'
'-x, -y, -z'
'x, -y, z-1/2'
'-x+1/2, -y+1/2, -z'
'x+1/2, -y+1/2, z-1/2'

loop_
_atom_site_label
_atom_site_type_symbol
_atom_site_fract_x
_atom_site_fract_y
_atom_site_fract_z
_atom_site_U_iso_or_equiv
_atom_site_adp_type
_atom_site_occupancy
_atom_site_symmetry_multiplicity
_atom_site_calc_flag
_atom_site_refinement_flags
_atom_site_disorder_assembly
_atom_site_disorder_group
Ag1 Ag 0.35886(2) 0.246514(15) 0.62922(3) 0.06598(16) Uani 1 1 d . . .
N1 N 0.3620(2) 0.38747(18) 0.6933(4) 0.0679(9) Uani 1 1 d . . .
N2 N 0.3841(2) 0.33080(17) 0.8612(3) 0.0631(9) Uani 1 1 d . B .
N3 N 0.65964(19) 0.15450(16) 1.0896(3) 0.0585(8) Uani 1 1 d . B .
N4 N 0.6430(3) 0.10424(19) 0.9178(4) 0.0719(10) Uani 1 1 d . B .
C1 C 0.3693(2) 0.3278(2) 0.7335(4) 0.0609(10) Uani 1 1 d . . .
C2 C 0.3857(3) 0.3917(2) 0.8990(5) 0.0778(14) Uani 1 1 d . . .
H2 H 0.3946 0.4056 0.9819 0.093 Uiso 1 1 calc R . .
C3 C 0.3724(3) 0.4269(2) 0.7951(5) 0.0809(14) Uani 1 1 d . . .
H3 H 0.3703 0.4702 0.7915 0.097 Uiso 1 1 calc R . .
C4 C 0.3448(3) 0.4076(3) 0.5582(5) 0.0856(15) Uani 1 1 d . . .
H4A H 0.3187 0.3738 0.4926 0.103 Uiso 1 1 calc R . .
H4B H 0.3086 0.4426 0.5254 0.103 Uiso 1 1 calc R . .
C5 C 0.4163(4) 0.4257(4) 0.5634(6) 0.122(2) Uani 1 1 d . . .
H5A H 0.4391 0.4622 0.6197 0.183 Uiso 1 1 calc R . .
H5B H 0.4024 0.4344 0.4720 0.183 Uiso 1 1 calc R . .
H5C H 0.4540 0.3922 0.6021 0.183 Uiso 1 1 calc R . .
C6 C 0.3950(3) 0.2769(3) 0.9449(5) 0.0879(16) Uani 1 1 d D . .
H6A H 0.3841 0.2409 0.8865 0.105 Uiso 1 1 calc R A 1
H6B H 0.3525 0.2787 0.9597 0.105 Uiso 1 1 calc R A 1
C7 C 0.4670(4) 0.2611(5) 1.0796(6) 0.070(3) Uani 0.554(10) 1 d PD B 1
H7A H 0.4579 0.2252 1.1194 0.084 Uiso 0.554(10) 1 calc PR B 1
H7B H 0.4835 0.2959 1.1429 0.084 Uiso 0.554(10) 1 calc PR B 1
C8 C 0.5284(4) 0.2469(4) 1.0499(7) 0.057(2) Uani 0.554(10) 1 d PD B 1
H8A H 0.5422 0.2842 1.0208 0.069 Uiso 0.554(10) 1 calc PR B 1
H8B H 0.5092 0.2157 0.9781 0.069 Uiso 0.554(10) 1 calc PR B 1
C9 C 0.5991(5) 0.2228(6) 1.1841(10) 0.067(3) Uani 0.554(10) 1 d PD B 1
H9A H 0.6151 0.2545 1.2540 0.080 Uiso 0.554(10) 1 calc PR B 1
H9B H 0.5825 0.1866 1.2116 0.080 Uiso 0.554(10) 1 calc PR B 1
C7' C 0.4845(4) 0.2676(5) 1.0319(17) 0.096(5) Uani 0.446(10) 1 d PDU B 2
H7'A H 0.5032 0.2755 0.9727 0.115 Uiso 0.446(10) 1 calc PR B 2
H7'B H 0.5068 0.3000 1.1016 0.115 Uiso 0.446(10) 1 calc PR B 2
C8' C 0.5203(5) 0.2068(5) 1.1044(10) 0.069(3) Uani 0.446(10) 1 d PD B 2
H8'A H 0.5075 0.1764 1.0335 0.083 Uiso 0.446(10) 1 calc PR B 2
H8'B H 0.4921 0.1943 1.1458 0.083 Uiso 0.446(10) 1 calc PR B 2
C9' C 0.6077(5) 0.1996(7) 1.2142(11) 0.067(4) Uani 0.446(10) 1 d PD B 2
H9'A H 0.6207 0.2301 1.2851 0.081 Uiso 0.446(10) 1 calc PR B 2
H9'B H 0.6144 0.1589 1.2555 0.081 Uiso 0.446(10) 1 calc PR B 2
C10 C 0.6701(2) 0.2051(2) 1.1822(4) 0.0659(11) Uani 1 1 d D . .
H10A H 0.6875 0.2418 1.1576 0.079 Uiso 1 1 calc R B 1
H10B H 0.7124 0.1935 1.2751 0.079 Uiso 1 1 calc R B 1
C11 C 0.6482(2) 0.1625(2) 0.9651(4) 0.0612(10) Uani 1 1 d . . .
C12 C 0.6517(3) 0.0614(2) 1.0115(6) 0.0817(14) Uani 1 1 d . . .
H12 H 0.6503 0.0183 1.0019 0.098 Uiso 1 1 calc R B .
C13 C 0.6625(3) 0.0925(2) 1.1190(5) 0.0749(13) Uani 1 1 d . B .
H13 H 0.6704 0.0753 1.1989 0.090 Uiso 1 1 calc R . .
C14 C 0.6355(4) 0.0894(3) 0.7870(6) 0.104(2) Uani 1 1 d . . .
H14A H 0.6421 0.1278 0.7505 0.125 Uiso 1 1 calc R B .
H14B H 0.6788 0.0620 0.8078 0.125 Uiso 1 1 calc R . .
C15 C 0.5659(5) 0.0621(5) 0.6856(8) 0.178(5) Uani 1 1 d . B .
H15A H 0.5606 0.0222 0.7168 0.268 Uiso 1 1 calc R . .
H15B H 0.5665 0.0568 0.6045 0.268 Uiso 1 1 calc R . .
H15C H 0.5221 0.0882 0.6646 0.268 Uiso 1 1 calc R . .
P1 P 0.23744(8) 0.11217(5) 0.89451(12) 0.0664(3) Uani 1 1 d . . .
F1 F 0.2388(3) 0.1695(2) 0.9759(4) 0.161(2) Uani 1 1 d . . .
F2 F 0.2264(3) 0.15438(17) 0.7758(4) 0.1452(17) Uani 1 1 d . . .
F3 F 0.3290(2) 0.1142(2) 0.9654(5) 0.1511(17) Uani 1 1 d . . .
F4 F 0.2374(2) 0.05435(14) 0.8112(4) 0.1143(12) Uani 1 1 d . . .
F5 F 0.2514(3) 0.0693(3) 1.0130(4) 0.159(2) Uani 1 1 d . . .
F6 F 0.1468(2) 0.1090(3) 0.8226(5) 0.178(2) Uani 1 1 d . . .

loop_
_atom_site_aniso_label
_atom_site_aniso_U_11
_atom_site_aniso_U_22
_atom_site_aniso_U_33
_atom_site_aniso_U_23
_atom_site_aniso_U_13
_atom_site_aniso_U_12
Ag1 0.0771(3) 0.0699(3) 0.0533(2) -0.00629(14) 0.03771(19) 0.00361(16)
N1 0.070(2) 0.074(2) 0.057(2) 0.0037(18) 0.0333(18) 0.0137(18)
N2 0.060(2) 0.078(2) 0.0533(19) -0.0007(17) 0.0327(17) 0.0178(17)
N3 0.0594(19) 0.066(2) 0.0526(18) 0.0102(15) 0.0326(16) 0.0147(16)
N4 0.084(3) 0.075(3) 0.068(2) -0.002(2) 0.050(2) 0.006(2)
C1 0.055(2) 0.077(3) 0.048(2) -0.0009(19) 0.0267(19) 0.015(2)
C2 0.085(3) 0.085(3) 0.067(3) -0.009(2) 0.045(3) 0.024(3)
C3 0.092(4) 0.068(3) 0.083(3) -0.005(3) 0.048(3) 0.019(3)
C4 0.089(4) 0.094(4) 0.060(3) 0.013(3) 0.033(3) 0.010(3)
C5 0.112(5) 0.174(7) 0.075(4) 0.019(4) 0.049(4) -0.017(5)
C6 0.110(4) 0.094(4) 0.065(3) 0.018(3) 0.052(3) 0.033(3)
C7 0.078(6) 0.101(7) 0.054(5) 0.011(4) 0.052(5) 0.013(5)
C8 0.067(5) 0.079(6) 0.037(4) 0.002(3) 0.036(4) -0.017(4)
C9 0.063(6) 0.066(8) 0.069(7) 0.005(5) 0.035(5) 0.024(5)
C7' 0.102(6) 0.085(6) 0.083(6) 0.002(4) 0.041(4) 0.007(4)
C8' 0.059(6) 0.091(8) 0.059(6) -0.003(5) 0.033(5) 0.004(5)
C9' 0.046(6) 0.078(11) 0.051(6) -0.013(6) 0.009(5) 0.025(6)
C10 0.062(2) 0.081(3) 0.048(2) -0.001(2) 0.026(2) 0.006(2)
C11 0.062(2) 0.069(3) 0.054(2) 0.0053(19) 0.033(2) 0.006(2)
C12 0.095(4) 0.059(3) 0.093(4) 0.014(3) 0.053(3) 0.016(2)
C13 0.084(3) 0.074(3) 0.069(3) 0.027(2) 0.044(3) 0.024(2)
C14 0.130(5) 0.113(5) 0.086(4) -0.028(3) 0.071(4) -0.012(4)
C15 0.139(7) 0.305(14) 0.112(6) -0.086(7) 0.083(6) -0.083(8)
P1 0.0873(8) 0.0573(6) 0.0648(7) 0.0001(5) 0.0487(6) 0.0064(6)
F1 0.230(6) 0.122(3) 0.126(3) -0.039(3) 0.095(4) 0.045(3)
F2 0.256(5) 0.087(2) 0.144(3) 0.042(2) 0.143(4) 0.043(3)
F3 0.090(3) 0.207(5) 0.144(3) -0.042(3) 0.057(3) -0.019(3)
F4 0.174(3) 0.0658(18) 0.119(3) -0.0220(17) 0.091(3) -0.007(2)
F5 0.232(6) 0.162(4) 0.139(4) 0.074(3) 0.137(4) 0.066(3)
F6 0.087(3) 0.278(7) 0.155(4) -0.017(4) 0.059(3) -0.002(3)

loop_
_atom_type_symbol
_atom_type_description
_atom_type_scat_dispersion_real
_atom_type_scat_dispersion_imag
_atom_type_scat_source
C C 0.0033 0.0016 'International Tables Vol C Tables 4.2.6.8 and 6.1.1.4'
H H 0.0000 0.0000 'International Tables Vol C Tables 4.2.6.8 and 6.1.1.4'
N N 0.0061 0.0033 'International Tables Vol C Tables 4.2.6.8 and 6.1.1.4'
F F 0.0171 0.0103 'International Tables Vol C Tables 4.2.6.8 and 6.1.1.4'
P P 0.1023 0.0942 'International Tables Vol C Tables 4.2.6.8 and 6.1.1.4'
Ag Ag -0.8971 1.1015 'International Tables Vol C Tables 4.2.6.8 and 6.1.1.4'

loop_
_geom_angle_atom_site_label_1
_geom_angle_atom_site_label_2
_geom_angle_atom_site_label_3
_geom_angle
_geom_angle_site_symmetry_3
C1 Ag1 C11 176.90(16) 2_656
C1 N1 C3 110.5(4) .
C1 N1 C4 124.5(4) .
C3 N1 C4 125.1(4) .
C1 N2 C2 110.5(4) .
C1 N2 C6 124.3(4) .
C2 N2 C6 125.1(4) .
C11 N3 C13 110.7(4) .
C11 N3 C10 124.7(4) .
C13 N3 C10 124.6(4) .
C11 N4 C12 110.6(4) .
C11 N4 C14 124.1(4) .
C12 N4 C14 125.1(5) .
N1 C1 N2 104.7(4) .
N1 C1 Ag1 130.0(3) .
N2 C1 Ag1 125.3(3) .
C3 C2 N2 107.0(4) .
C3 C2 H2 126.5 .
N2 C2 H2 126.5 .
C2 C3 N1 107.3(4) .
C2 C3 H3 126.4 .
N1 C3 H3 126.4 .
C5 C4 N1 113.0(4) .
C5 C4 H4A 109.0 .
N1 C4 H4A 109.0 .
C5 C4 H4B 109.0 .
N1 C4 H4B 109.0 .
H4A C4 H4B 107.8 .
C4 C5 H5A 109.5 .
C4 C5 H5B 109.5 .
H5A C5 H5B 109.5 .
C4 C5 H5C 109.5 .
H5A C5 H5C 109.5 .
H5B C5 H5C 109.5 .
N2 C6 C7 126.3(6) .
N2 C6 C7' 103.5(6) .
C7 C6 C7' 31.8(6) .
N2 C6 H6A 105.7 .
C7 C6 H6A 105.7 .
C7' C6 H6A 95.0 .
N2 C6 H6B 105.7 .
C7 C6 H6B 105.7 .
C7' C6 H6B 137.3 .
H6A C6 H6B 106.2 .
C6 C7 C8 105.0(5) .
C6 C7 H7A 110.7 .
C8 C7 H7A 110.7 .
C6 C7 H7B 110.7 .
C8 C7 H7B 110.7 .
H7A C7 H7B 108.8 .
C7 C8 C9 105.1(4) .
C7 C8 H8A 110.7 .
C9 C8 H8A 110.7 .
C7 C8 H8B 110.7 .
C9 C8 H8B 110.7 .
H8A C8 H8B 108.8 .
C10 C9 C8 115.9(6) .
C10 C9 H9A 108.3 .
C8 C9 H9A 108.3 .
C10 C9 H9B 108.3 .
C8 C9 H9B 108.3 .
H9A C9 H9B 107.4 .
C8' C7' C6 120.9(8) .
C8' C7' H7'A 107.1 .
C6 C7' H7'A 107.1 .
C8' C7' H7'B 107.1 .
C6 C7' H7'B 107.1 .
H7'A C7' H7'B 106.8 .
C7' C8' C9' 122.6(9) .
C7' C8' H8'A 106.7 .
C9' C8' H8'A 106.7 .
C7' C8' H8'B 106.7 .
C9' C8' H8'B 106.7 .
H8'A C8' H8'B 106.6 .
C10 C9' C8' 122.1(8) .
C10 C9' H9'A 106.8 .
C8' C9' H9'A 106.8 .
C10 C9' H9'B 106.8 .
C8' C9' H9'B 106.8 .
H9'A C9' H9'B 106.7 .
N3 C10 C9 116.9(6) .
N3 C10 C9' 109.1(7) .
C9 C10 C9' 22.2(6) .
N3 C10 H10A 108.1 .
C9 C10 H10A 108.1 .
C9' C10 H10A 129.2 .
N3 C10 H10B 108.1 .
C9 C10 H10B 108.1 .
C9' C10 H10B 92.7 .
H10A C10 H10B 107.3 .
N4 C11 N3 104.5(4) .
N4 C11 Ag1 128.4(3) 2_656
N3 C11 Ag1 127.1(3) 2_656
C13 C12 N4 107.4(4) .
C13 C12 H12 126.3 .
N4 C12 H12 126.3 .
C12 C13 N3 106.8(4) .
C12 C13 H13 126.6 .
N3 C13 H13 126.6 .
C15 C14 N4 116.7(6) .
C15 C14 H14A 108.1 .
N4 C14 H14A 108.1 .
C15 C14 H14B 108.1 .
N4 C14 H14B 108.1 .
H14A C14 H14B 107.3 .
C14 C15 H15A 109.5 .
C14 C15 H15B 109.5 .
H15A C15 H15B 109.5 .
C14 C15 H15C 109.5 .
H15A C15 H15C 109.5 .
H15B C15 H15C 109.5 .
F6 P1 F1 88.8(3) .
F6 P1 F5 91.8(3) .
F1 P1 F5 89.5(3) .
F6 P1 F3 178.8(3) .
F1 P1 F3 92.4(3) .
F5 P1 F3 88.2(3) .
F6 P1 F2 90.1(3) .
F1 P1 F2 91.7(2) .
F5 P1 F2 177.8(3) .
F3 P1 F2 89.8(3) .
F6 P1 F4 92.2(3) .
F1 P1 F4 178.8(3) .
F5 P1 F4 91.2(2) .
F3 P1 F4 86.6(2) .
F2 P1 F4 87.6(2) .

loop_
_geom_bond_atom_site_label_1
_geom_bond_atom_site_label_2
_geom_bond_distance
_geom_bond_site_symmetry_2
Ag1 C1 2.069(4) .
Ag1 C11 2.075(4) 2_656
N1 C1 1.344(6) .
N1 C3 1.377(6) .
N1 C4 1.479(6) .
N2 C1 1.350(5) .
N2 C2 1.375(6) .
N2 C6 1.449(6) .
N3 C11 1.349(5) .
N3 C13 1.368(6) .
N3 C10 1.464(5) .
N4 C11 1.348(6) .
N4 C12 1.363(6) .
N4 C14 1.483(7) .
C2 C3 1.322(7) .
C2 H2 0.9300 .
C3 H3 0.9300 .
C4 C5 1.468(8) .
C4 H4A 0.9700 .
C4 H4B 0.9700 .
C5 H5A 0.9600 .
C5 H5B 0.9600 .
C5 H5C 0.9600 .
C6 C7 1.473(5) .
C6 C7' 1.523(5) .
C6 H6A 0.9700 .
C6 H6B 0.9700 .
C7 C8 1.497(5) .
C7 H7A 0.9700 .
C7 H7B 0.9700 .
C8 C9 1.511(5) .
C8 H8A 0.9700 .
C8 H8B 0.9700 .
C9 C10 1.501(5) .
C9 H9A 0.9700 .
C9 H9B 0.9700 .
C7' C8' 1.504(5) .
C7' H7'A 0.9700 .
C7' H7'B 0.9700 .
C8' C9' 1.511(5) .
C8' H8'A 0.9700 .
C8' H8'B 0.9700 .
C9' C10 1.509(5) .
C9' H9'A 0.9700 .
C9' H9'B 0.9700 .
C10 H10A 0.9700 .
C10 H10B 0.9700 .
C11 Ag1 2.075(4) 2_656
C12 C13 1.328(7) .
C12 H12 0.9300 .
C13 H13 0.9300 .
C14 C15 1.371(9) .
C14 H14A 0.9700 .
C14 H14B 0.9700 .
C15 H15A 0.9600 .
C15 H15B 0.9600 .
C15 H15C 0.9600 .
P1 F6 1.541(4) .
P1 F1 1.545(4) .
P1 F5 1.551(4) .
P1 F3 1.558(4) .
P1 F2 1.564(4) .
P1 F4 1.576(3) .

loop_
_geom_torsion_atom_site_label_1
_geom_torsion_atom_site_label_2
_geom_torsion_atom_site_label_3
_geom_torsion_atom_site_label_4
_geom_torsion
_geom_torsion_site_symmetry_1
_geom_torsion_site_symmetry_4
C3 N1 C1 N2 0.1(5) . .
C4 N1 C1 N2 -179.5(4) . .
C3 N1 C1 Ag1 178.9(3) . .
C4 N1 C1 Ag1 -0.6(7) . .
C2 N2 C1 N1 0.2(5) . .
C6 N2 C1 N1 178.9(4) . .
C2 N2 C1 Ag1 -178.8(3) . .
C6 N2 C1 Ag1 0.0(6) . .
C11 Ag1 C1 N1 160(3) 2_656 .
C11 Ag1 C1 N2 -21(3) 2_656 .
C1 N2 C2 C3 -0.3(6) . .
C6 N2 C2 C3 -179.1(5) . .
N2 C2 C3 N1 0.4(6) . .
C1 N1 C3 C2 -0.3(6) . .
C4 N1 C3 C2 179.3(5) . .
C1 N1 C4 C5 -97.8(7) . .
C3 N1 C4 C5 82.7(7) . .
C1 N2 C6 C7 118.2(6) . .
C2 N2 C6 C7 -63.1(7) . .
C1 N2 C6 C7' 93.6(9) . .
C2 N2 C6 C7' -87.7(9) . .
N2 C6 C7 C8 -66.4(9) . .
C7' C6 C7 C8 -16.1(10) . .
C6 C7 C8 C9 -173.0(8) . .
C7 C8 C9 C10 -179.8(9) . .
N2 C6 C7' C8' -162.7(13) . .
C7 C6 C7' C8' 56.9(12) . .
C6 C7' C8' C9' -167.0(11) . .
C7' C8' C9' C10 -66.5(19) . .
C11 N3 C10 C9 100.4(6) . .
C13 N3 C10 C9 -81.5(6) . .
C11 N3 C10 C9' 123.0(6) . .
C13 N3 C10 C9' -58.9(7) . .
C8 C9 C10 N3 -62.2(11) . .
C8 C9 C10 C9' -136(3) . .
C8' C9' C10 N3 -64.6(13) . .
C8' C9' C10 C9 50.2(18) . .
C12 N4 C11 N3 -0.5(5) . .
C14 N4 C11 N3 -175.8(5) . .
C12 N4 C11 Ag1 179.1(4) . 2_656
C14 N4 C11 Ag1 3.8(7) . 2_656
C13 N3 C11 N4 0.8(5) . .
C10 N3 C11 N4 179.0(4) . .
C13 N3 C11 Ag1 -178.8(3) . 2_656
C10 N3 C11 Ag1 -0.6(6) . 2_656
C11 N4 C12 C13 0.0(6) . .
C14 N4 C12 C13 175.3(5) . .
N4 C12 C13 N3 0.5(6) . .
C11 N3 C13 C12 -0.8(5) . .
C10 N3 C13 C12 -179.1(4) . .
C11 N4 C14 C15 -114.6(8) . .
C12 N4 C14 C15 70.7(10) . .
